data_7028970
loop_
_publ_author_name
'Rezaei Rad, Babak'
'Herrmann, Dirk'
'Lescop, Christophe'
'Wolf, Robert'

_publ_section_title
;
 A tetradentate metalloligand: synthesis and coordination behaviour of a
 2-pyridyl-substituted cyclobutadiene iron complex.
;
_journal_issue 11
_journal_name_full 'Dalton transactions (Cambridge, England : 2003)'
_journal_page_first 4247
_journal_page_last 4250
_journal_paper_doi 10.1039/c3dt52699b
_journal_volume 43
_journal_year 2014
_chemical_formula_moiety 'C46 H55 Fe K N4 O6'
_chemical_formula_sum 'C46 H55 Fe K N4 O6'
_chemical_formula_weight 854.89
_chemical_name_systematic
;
 ?
;
_space_group_crystal_system monoclinic
_space_group_IT_number 14
_space_group_name_Hall '-P 2yn'
_space_group_name_H-M_alt 'P 1 21/n 1'
_symmetry_space_group_name_Hall '-P 2yn'
_symmetry_space_group_name_H-M 'P 1 21/n 1'
_atom_sites_solution_hydrogens geom
_atom_sites_solution_primary direct
_atom_sites_solution_secondary difmap
_audit_creation_date 2013-10-16
_audit_creation_method
;
  Olex2 1.2
  (compiled Apr 23 2013 17:59:47, GUI svn.r4466)
;
_cell_angle_alpha 90.00
_cell_angle_beta 98.027(1)
_cell_angle_gamma 90.00
_cell_formula_units_Z 4
_cell_length_a 10.8231(2)
_cell_length_b 21.9105(2)
_cell_length_c 20.3007(1)
_cell_measurement_reflns_used 56124
_cell_measurement_temperature 123(2)
_cell_measurement_theta_max 76.5880
_cell_measurement_theta_min 4.0040
_cell_volume 4766.93(10)
_computing_cell_refinement
;
CrysAlisPro, Agilent Technologies,
Version 1.171.36.28 (release 01-02-2013 CrysAlis171 .NET)
(compiled Feb  1 2013,16:14:44)
;
_computing_data_collection
;
CrysAlisPro, Agilent Technologies,
Version 1.171.36.28 (release 01-02-2013 CrysAlis171 .NET)
(compiled Feb  1 2013,16:14:44)
;
_computing_data_reduction
;
CrysAlisPro, Agilent Technologies,
Version 1.171.36.28 (release 01-02-2013 CrysAlis171 .NET)
(compiled Feb  1 2013,16:14:44)
;
_computing_molecular_graphics
;
O. V. Dolomanov, L. J. Bourhis, R. J. Gildea, J. A. K. Howard and H. Puschmann,
OLEX2: a complete structure solution, refinement and analysis program.
J. Appl. Cryst. (2009). 42, 339-341.
;
_computing_publication_material
;
O. V. Dolomanov, L. J. Bourhis, R. J. Gildea, J. A. K. Howard and H. Puschmann,
OLEX2: a complete structure solution, refinement and analysis program.
J. Appl. Cryst. (2009). 42, 339-341.
;
_computing_structure_refinement
;
SHELXL, G.M. Sheldrick, Acta Cryst.
(2008). A64, 112-122
;
_computing_structure_solution
;
SHELXS, G.M. Sheldrick, Acta Cryst.
(2008). A64, 112-122
;
_diffrn_ambient_temperature 123(2)
_diffrn_detector_area_resol_mean 10.3546
_diffrn_measured_fraction_theta_full 0.9873
_diffrn_measured_fraction_theta_max 0.9873
_diffrn_measurement_details
;
  1 omega  -86.00  -15.00   0.5000    3.0000
omega____ theta____ kappa____ phi______ frames
    -      -41.2064  -37.0000   60.0000 142

  2 omega  -70.00   25.00   0.5000    3.0000
omega____ theta____ kappa____ phi______ frames
    -      -41.2064   57.0000   30.0000 190

  3 omega  -68.00   -8.00   0.5000    3.0000
omega____ theta____ kappa____ phi______ frames
    -      -41.2064  -77.0000    0.0000 120

  4 omega  -69.00   -8.00   0.5000    3.0000
omega____ theta____ kappa____ phi______ frames
    -      -41.2064  -77.0000 -180.0000 122

  5 omega  -51.00   -8.00   0.5000    3.0000
omega____ theta____ kappa____ phi______ frames
    -      -41.2064  -77.0000   90.0000 86

  6 omega -120.00   -8.00   0.5000    3.0000
omega____ theta____ kappa____ phi______ frames
    -      -41.2064  -77.0000  -90.0000 224

  7 omega  -71.00   32.00   0.5000    3.0000
omega____ theta____ kappa____ phi______ frames
    -      -41.2064   57.0000 -150.0000 206

  8 omega -116.00  -86.00   0.5000    3.0000
omega____ theta____ kappa____ phi______ frames
    -      -41.2064  -77.0000   90.0000 60

  9 omega -120.00  -49.00   0.5000   15.0000
omega____ theta____ kappa____ phi______ frames
    -      -83.0000  -77.0000  -30.0000 142

 10 omega -137.00 -100.00   0.5000   15.0000
omega____ theta____ kappa____ phi______ frames
    -      -83.0000  -77.0000  168.8182 74

 11 omega  -75.00  -49.00   0.5000   15.0000
omega____ theta____ kappa____ phi______ frames
    -      -83.0000  -77.0000   60.0000 52

 12 omega  -76.00  -49.00   0.5000   15.0000
omega____ theta____ kappa____ phi______ frames
    -      -83.0000  -77.0000  120.0000 54

 13 omega  -75.00  -49.00   0.5000   15.0000
omega____ theta____ kappa____ phi______ frames
    -      -83.0000  -77.0000 -120.0000 52

 14 omega  -81.00  -51.00   0.5000   15.0000
omega____ theta____ kappa____ phi______ frames
    -      -83.0000  -71.0000  -57.8777 60

 15 omega  -85.00  -49.00   0.5000   15.0000
omega____ theta____ kappa____ phi______ frames
    -      -83.0000  -77.0000   -5.7675 72

 16 omega  -76.00  -50.00   0.5000   15.0000
omega____ theta____ kappa____ phi______ frames
    -      -83.0000  -74.0000   13.4472 52

 17 omega  -76.00  -50.00   0.5000   15.0000
omega____ theta____ kappa____ phi______ frames
    -      -83.0000  -72.0000   65.7967 52

 18 omega  -74.00  -49.00   0.5000   15.0000
omega____ theta____ kappa____ phi______ frames
    -      -83.0000  -77.0000  -90.0000 50

 19 omega  -88.00   -4.00   0.5000   15.0000
omega____ theta____ kappa____ phi______ frames
    -      -83.0000   79.0000  -75.6547 168

 20 omega  -75.00  -49.00   0.5000   15.0000
omega____ theta____ kappa____ phi______ frames
    -      -83.0000  -77.0000   30.0000 52

 21 omega -122.00  -49.00   0.5000   15.0000
omega____ theta____ kappa____ phi______ frames
    -      -83.0000  -77.0000  -60.0000 146

 22 omega  -76.00  -50.00   0.5000   15.0000
omega____ theta____ kappa____ phi______ frames
    -      -83.0000  -73.0000   40.0107 52

 23 omega  -83.00  -50.00   0.5000   15.0000
omega____ theta____ kappa____ phi______ frames
    -      -83.0000  -73.0000  134.9790 66

 24 omega  -76.00  -50.00   0.5000   15.0000
omega____ theta____ kappa____ phi______ frames
    -      -83.0000  -73.0000 -177.3206 52

 25 omega  -94.00  -49.00   0.5000   15.0000
omega____ theta____ kappa____ phi______ frames
    -      -83.0000  -77.0000  168.8182 90

 26 omega  -75.00  -49.00   0.5000   15.0000
omega____ theta____ kappa____ phi______ frames
    -      -83.0000  -77.0000 -150.0000 52

 27 omega  -75.00  -49.00   0.5000   15.0000
omega____ theta____ kappa____ phi______ frames
    -      -83.0000  -77.0000   90.0000 52

 28 omega  -86.00   -4.00   0.5000   15.0000
omega____ theta____ kappa____ phi______ frames
    -      -83.0000   80.0000  101.9935 164

 29 omega   79.00  115.00   0.5000   15.0000
omega____ theta____ kappa____ phi______ frames
    -      113.0000   77.0000  -90.0000 72

 30 omega  132.00  158.00   0.5000   15.0000
omega____ theta____ kappa____ phi______ frames
    -      113.0000   77.0000  -60.0000 52

 31 omega   77.00  124.00   0.5000   15.0000
omega____ theta____ kappa____ phi______ frames
    -      113.0000  -80.0000 -142.7873 94

 32 omega   83.00  139.00   0.5000   15.0000
omega____ theta____ kappa____ phi______ frames
    -      113.0000   61.0000   60.0000 112

 33 omega   45.00   75.00   0.5000   15.0000
omega____ theta____ kappa____ phi______ frames
    -      113.0000  -45.0000    0.0000 60

 34 omega   83.00  149.00   0.5000   15.0000
omega____ theta____ kappa____ phi______ frames
    -      113.0000   61.0000  -60.0000 132

 35 omega   33.00   61.00   0.5000   15.0000
omega____ theta____ kappa____ phi______ frames
    -      113.0000  -80.0000 -142.7873 56

 36 omega  127.00  154.00   0.5000   15.0000
omega____ theta____ kappa____ phi______ frames
    -      113.0000   77.0000 -180.0000 54

 37 omega   79.00  105.00   0.5000   15.0000
omega____ theta____ kappa____ phi______ frames
    -      113.0000   77.0000   30.0000 52

 38 omega   79.00  105.00   0.5000   15.0000
omega____ theta____ kappa____ phi______ frames
    -      113.0000   77.0000 -180.0000 52

 39 omega   36.00   62.00   0.5000   15.0000
omega____ theta____ kappa____ phi______ frames
    -      113.0000  -30.0000 -150.0000 52

 40 omega  132.00  158.00   0.5000   15.0000
omega____ theta____ kappa____ phi______ frames
    -      113.0000   77.0000  120.0000 52

 41 omega   79.00  105.00   0.5000   15.0000
omega____ theta____ kappa____ phi______ frames
    -      113.0000   77.0000  120.0000 52

 42 omega   83.00  122.00   0.5000   15.0000
omega____ theta____ kappa____ phi______ frames
    -      113.0000  -80.0000   16.1050 78

 43 omega   39.00   67.00   0.5000   15.0000
omega____ theta____ kappa____ phi______ frames
    -      113.0000  -30.0000   90.0000 56

 44 omega  132.00  158.00   0.5000   15.0000
omega____ theta____ kappa____ phi______ frames
    -      113.0000   77.0000 -150.0000 52

 45 omega   34.00  112.00   0.5000   15.0000
omega____ theta____ kappa____ phi______ frames
    -      113.0000  -80.0000   85.2036 156

 46 omega   79.00  104.00   0.5000   15.0000
omega____ theta____ kappa____ phi______ frames
    -      113.0000   77.0000 -150.0000 50

 47 omega  119.00  146.00   0.5000   15.0000
omega____ theta____ kappa____ phi______ frames
    -      113.0000   77.0000  -30.0000 54

 48 omega  116.00  142.00   0.5000   15.0000
omega____ theta____ kappa____ phi______ frames
    -      113.0000  -80.0000  172.5740 52

 49 omega   43.00   79.00   0.5000   15.0000
omega____ theta____ kappa____ phi______ frames
    -      113.0000  -80.0000   16.1050 72

 50 omega   79.00  105.00   0.5000   15.0000
omega____ theta____ kappa____ phi______ frames
    -      113.0000   77.0000  -30.0000 52

 51 omega  131.00  157.00   0.5000   15.0000
omega____ theta____ kappa____ phi______ frames
    -      113.0000   77.0000   90.0000 52

 52 omega  111.00  137.00   0.5000   15.0000
omega____ theta____ kappa____ phi______ frames
    -      113.0000   77.0000   30.0000 52

 53 omega   79.00  104.00   0.5000   15.0000
omega____ theta____ kappa____ phi______ frames
    -      113.0000   77.0000   60.0000 50

 54 omega  125.00  155.00   0.5000   15.0000
omega____ theta____ kappa____ phi______ frames
    -      113.0000   77.0000   60.0000 60

 55 omega   33.00  112.00   0.5000   15.0000
omega____ theta____ kappa____ phi______ frames
    -      113.0000  -80.0000  172.5740 158

 56 omega   79.00  105.00   0.5000   15.0000
omega____ theta____ kappa____ phi______ frames
    -      113.0000   77.0000 -120.0000 52

 57 omega  122.00  158.00   0.5000   15.0000
omega____ theta____ kappa____ phi______ frames
    -      113.0000   77.0000 -120.0000 72

 58 omega   79.00  105.00   0.5000   15.0000
omega____ theta____ kappa____ phi______ frames
    -      113.0000   77.0000  -60.0000 52

 59 omega   79.00  105.00   0.5000   15.0000
omega____ theta____ kappa____ phi______ frames
    -      113.0000   77.0000   90.0000 52

 60 omega   43.00   69.00   0.5000   15.0000
omega____ theta____ kappa____ phi______ frames
    -      113.0000  -30.0000  -60.0000 52

 61 omega   40.00   72.00   0.5000   15.0000
omega____ theta____ kappa____ phi______ frames
    -      113.0000  -45.0000   60.0000 64

 62 omega  120.00  150.00   0.5000   15.0000
omega____ theta____ kappa____ phi______ frames
    -      113.0000   77.0000    0.0000 60

 63 omega  121.00  147.00   0.5000   15.0000
omega____ theta____ kappa____ phi______ frames
    -      113.0000  -79.0000  -47.8692 52

 64 omega   84.00  113.00   0.5000   15.0000
omega____ theta____ kappa____ phi______ frames
    -      113.0000  -80.0000  126.7107 58

 65 omega   79.00  105.00   0.5000   15.0000
omega____ theta____ kappa____ phi______ frames
    -      113.0000   77.0000    0.0000 52

 66 omega  119.00  155.00   0.5000   15.0000
omega____ theta____ kappa____ phi______ frames
    -      113.0000   61.0000  -90.0000 72

 67 omega   36.00  103.00   0.5000   15.0000
omega____ theta____ kappa____ phi______ frames
    -      113.0000  -79.0000  -47.8692 134

 68 omega   83.00  113.00   0.5000   15.0000
omega____ theta____ kappa____ phi______ frames
    -      113.0000   61.0000  -90.0000 60

 69 omega   36.00   62.00   0.5000   15.0000
omega____ theta____ kappa____ phi______ frames
    -      113.0000  -30.0000  -30.0000 52

 70 omega   83.00  109.00   0.5000   15.0000
omega____ theta____ kappa____ phi______ frames
    -      113.0000  -80.0000  -15.3845 52

 71 omega   33.00   72.00   0.5000   15.0000
omega____ theta____ kappa____ phi______ frames
    -      113.0000  -80.0000  126.7107 78

 72 omega   84.00  148.00   0.5000   15.0000
omega____ theta____ kappa____ phi______ frames
    -      113.0000   61.0000  120.0000 128

 73 omega   84.00  153.00   0.5000   15.0000
omega____ theta____ kappa____ phi______ frames
    -      113.0000   61.0000   90.0000 138

 74 omega   83.00  153.00   0.5000   15.0000
omega____ theta____ kappa____ phi______ frames
    -      113.0000   61.0000 -120.0000 140

 75 omega   38.00   70.00   0.5000   15.0000
omega____ theta____ kappa____ phi______ frames
    -      113.0000  -45.0000  150.0000 64

 76 omega   85.00  136.00   0.5000   15.0000
omega____ theta____ kappa____ phi______ frames
    -      113.0000   61.0000  -30.0000 102

 77 omega   83.00  134.00   0.5000   15.0000
omega____ theta____ kappa____ phi______ frames
    -      113.0000   61.0000    0.0000 102

 78 omega   83.00  138.00   0.5000   15.0000
omega____ theta____ kappa____ phi______ frames
    -      113.0000   61.0000   30.0000 110

 79 omega   36.00   62.00   0.5000   15.0000
omega____ theta____ kappa____ phi______ frames
    -      113.0000  -30.0000  -90.0000 52

 80 omega   83.00  156.00   0.5000   15.0000
omega____ theta____ kappa____ phi______ frames
    -      113.0000   61.0000  150.0000 146

 81 omega  121.00  148.00   0.5000   15.0000
omega____ theta____ kappa____ phi______ frames
    -      113.0000   77.0000  150.0000 54

 82 omega   34.00   73.50   0.5000   15.0000
omega____ theta____ kappa____ phi______ frames
    -      113.0000  -80.0000  -15.3845 79
;
_diffrn_measurement_device_type 'SuperNova, Single source at offset, Atlas'
_diffrn_measurement_method '\w scans'
_diffrn_orient_matrix_UB_11 0.0422617000
_diffrn_orient_matrix_UB_12 0.0314287000
_diffrn_orient_matrix_UB_13 -0.0610035000
_diffrn_orient_matrix_UB_21 -0.0347639000
_diffrn_orient_matrix_UB_22 0.0625894000
_diffrn_orient_matrix_UB_23 0.0267764000
_diffrn_orient_matrix_UB_31 0.1329712000
_diffrn_orient_matrix_UB_32 0.0063974000
_diffrn_orient_matrix_UB_33 0.0379332000
_diffrn_radiation_monochromator mirror
_diffrn_radiation_type 'Cu K\a'
_diffrn_radiation_wavelength 1.5418
_diffrn_reflns_av_R_equivalents 0.0389
_diffrn_reflns_av_unetI/netI 0.0145
_diffrn_reflns_limit_h_max 13
_diffrn_reflns_limit_h_min -13
_diffrn_reflns_limit_k_max 27
_diffrn_reflns_limit_k_min -27
_diffrn_reflns_limit_l_max 25
_diffrn_reflns_limit_l_min -25
_diffrn_reflns_number 96550
_diffrn_reflns_theta_full 76.72
_diffrn_reflns_theta_max 76.72
_diffrn_reflns_theta_min 2.98
_diffrn_source 'SuperNova (Cu) X-ray Source'
_exptl_absorpt_coefficient_mu 3.699
_exptl_absorpt_correction_T_max 1.00000
_exptl_absorpt_correction_T_min 0.22395
_exptl_absorpt_correction_type multi-scan
_exptl_absorpt_process_details
;
CrysAlisPro, Agilent Technologies,
Version 1.171.36.28 (release 01-02-2013 CrysAlis171 .NET)
(compiled Feb  1 2013,16:14:44)
Empirical absorption correction using spherical harmonics,
 implemented in SCALE3 ABSPACK scaling algorithm.
;
_exptl_crystal_colour 'dull dark violet'
_exptl_crystal_colour_lustre dull
_exptl_crystal_colour_modifier dark
_exptl_crystal_colour_primary violet
_exptl_crystal_density_diffrn 1.191
_exptl_crystal_density_method 'not measured'
_exptl_crystal_description block
_exptl_crystal_F_000 1808
_exptl_crystal_size_max 0.49
_exptl_crystal_size_mid 0.3553
_exptl_crystal_size_min 0.3271
_platon_squeeze_details
;
;
_refine_diff_density_max 1.049
_refine_diff_density_min -0.557
_refine_diff_density_rms 0.077
_refine_ls_extinction_method none
_refine_ls_goodness_of_fit_ref 1.042
_refine_ls_hydrogen_treatment mixed
_refine_ls_matrix_type full
_refine_ls_number_parameters 569
_refine_ls_number_reflns 9864
_refine_ls_number_restraints 18
_refine_ls_restrained_S_all 1.044
_refine_ls_R_factor_all 0.0771
_refine_ls_R_factor_gt 0.0756
_refine_ls_shift/su_max 0.007
_refine_ls_shift/su_mean 0.000
_refine_ls_structure_factor_coef Fsqd
_refine_ls_weighting_details 'calc w=1/[\s^2^(Fo^2^)+(0.1270P)^2^+5.7472P] where P=(Fo^2^+2Fc^2^)/3'
_refine_ls_weighting_scheme calc
_refine_ls_wR_factor_gt 0.2153
_refine_ls_wR_factor_ref 0.2174
_reflns_number_gt 9482
_reflns_number_total 9864
_reflns_threshold_expression >2\s(I)
_cod_data_source_file c3dt52699b.txt
_cod_data_source_block K1
_cod_original_cell_volume 4766.9(1)
_cod_database_code 7028970
_chemical_oxdiff_formula 'C46 H55 Fe N4 K O6'
_reflns_odcompleteness_completeness 98.73
_reflns_odcompleteness_iscentric 1
_reflns_odcompleteness_theta 76.71
_olex2_refinement_description
;
1. Shared sites
{H10R, H10Y}
2. Others
 Fixed Sof: H10X(0.78) H10Y(0.78) H10Q(0.22) H10R(0.22) C110(0.78) H11A(0.78)
 H11B(0.78) C210(0.22) H21X(0.22) H21Y(0.22) C111(0.78) H11C(0.78) H11D(0.78)
 C211(0.22) H21C(0.22) H21D(0.22) H11E(0.78) H11F(0.78) H11X(0.22) H11Y(0.22)
 Fixed Uiso: H12(0.053) H13(0.07) H14(0.069) H15(0.068) H22(0.068) H23(0.079)
 H24(0.073) H25(0.074) H32(0.055) H33(0.066) H34(0.059) H35(0.052) H32A(0.065)
 H33A(0.076) H34A(0.069) H35A(0.069) H42(0.05) H43(0.068) H44(0.076) H45(0.081)
 H10A(0.08) H10B(0.08) H10C(0.078) H10D(0.078) H10E(0.076) H10F(0.076)
 H10G(0.082) H10H(0.082) H10I(0.093) H10J(0.093) H10K(0.104) H10L(0.104)
 H10M(0.108) H10N(0.108) H10O(0.108) H10P(0.108) H10X(0.108) H10Y(0.108)
 H10Q(0.108) H10R(0.108) H11A(0.087) H11B(0.087) H21X(0.127) H21Y(0.127)
 H11C(0.087) H11D(0.087) H21C(0.117) H21D(0.117) H11E(0.094) H11F(0.094)
 H11X(0.094) H11Y(0.094) H51A(0.243) H51B(0.243) H51C(0.243) H61A(0.247)
 H61B(0.247) H61C(0.247) H71A(0.21) H71B(0.21) H71C(0.21) H81A(0.181)
 H81B(0.181) H81C(0.181) H91A(0.199) H91B(0.199) H91C(0.199)
 Fixed X: H12(0.1254) H13(0.2089) H14(0.4154) H15(0.5367) H22(-0.1009) H23(-
 0.3002) H24(-0.3444) H25(-0.1811) H32(0.2011) H33(0.1011) H34(-0.0539) H35(-
 0.1089) H32A(-0.0297) H33A(-0.1252) H34A(-0.0754) H35A(0.07) H42(0.3161)
 H43(0.4973) H44(0.6873) H45(0.6956) H10A(-0.0463) H10B(0.0154) H10C(0.1656)
 H10D(0.1093) H10E(0.3051) H10F(0.3556) H10G(0.4052) H10H(0.4689) H10I(0.446)
 H10J(0.4517) H10K(0.2748) H10L(0.3628) H10M(0.1962) H10N(0.1245) H10O(-0.0063)
 H10P(0.0613) H10X(-0.1154) H10Y(-0.1858) H10Q(-0.1305) H10R(-0.1837) H11A(-
 0.2766) H11B(-0.3004) H21X(-0.1518) H21Y(-0.2839) H11C(-0.2771) H11D(-0.3265)
 H21C(-0.3183) H21D(-0.2078) H11E(-0.1594) H11F(-0.227) H11X(-0.1689) H11Y(-
 0.2441) H51A(0.5076) H51B(0.4434) H51C(0.4164) H61A(0.5178) H61B(0.4298)
 H61C(0.4583) H71A(0.0881) H71B(0.2213) H71C(0.1952) H81A(-0.035) H81B(-0.0518)
 H81C(-0.0205) H91A(0.0708) H91B(0.1763) H91C(0.2023)
 Fixed Y: H12(0.3309) H13(0.3896) H14(0.4204) H15(0.3873) H22(0.2341)
 H23(0.2279) H24(0.2631) H25(0.2992) H32(0.1595) H33(0.1426) H34(0.2089)
 H35(0.2921) H32A(0.1657) H33A(0.148) H34A(0.2081) H35A(0.286) H42(0.2264)
 H43(0.2095) H44(0.2322) H45(0.2734) H10A(0.4652) H10B(0.4052) H10C(0.4803)
 H10D(0.5225) H10E(0.5179) H10F(0.4802) H10G(0.3994) H10H(0.4581) H10I(0.429)
 H10J(0.3707) H10K(0.3321) H10L(0.3515) H10M(0.3843) H10N(0.3421) H10O(0.418)
 H10P(0.4672) H10X(0.4906) H10Y(0.4502) H10Q(0.4864) H10R(0.4584) H11A(0.3933)
 H11B(0.4624) H21X(0.3623) H21Y(0.394) H11C(0.4776) H11D(0.4101) H21C(0.3973)
 H21D(0.3501) H11E(0.3768) H11F(0.4296) H11X(0.3878) H11Y(0.4467) H51A(0.1296)
 H51B(0.0689) H51C(0.1301) H61A(0.1779) H61B(0.2264) H61C(0.1649) H71A(0.1765)
 H71B(0.1619) H71C(0.2249) H81A(0.1303) H81B(0.1308) H81C(0.0696) H91A(0.0626)
 H91B(0.0918) H91C(0.0315)
 Fixed Z: H12(0.1684) H13(0.0919) H14(0.1111) H15(0.2066) H22(0.3355)
 H23(0.2797) H24(0.1715) H25(0.1198) H32(0.4568) H33(0.549) H34(0.5727)
 H35(0.5042) H32A(0.3764) H33A(0.47) H34A(0.564) H35A(0.5644) H42(0.4712)
 H43(0.5401) H44(0.5093) H45(0.4047) H10A(0.2075) H10B(0.2392) H10C(0.2233)
 H10D(0.2744) H10E(0.3496) H10F(0.293) H10G(0.364) H10H(0.3975) H10I(0.5197)
 H10J(0.4754) H10K(0.5087) H10L(0.5736) H10M(0.6401) H10N(0.5845) H10O(0.6305)
 H10P(0.5916) H10X(0.5161) H10Y(0.5626) H10Q(0.4987) H10R(0.5623) H11A(0.4744)
 H11B(0.4558) H21X(0.4825) H21Y(0.4743) H11C(0.3447) H11D(0.3439) H21C(0.3477)
 H21D(0.3569) H11E(0.2934) H11F(0.25) H11X(0.261) H11Y(0.2718) H51A(0.3415)
 H51B(0.3597) H51C(0.3951) H61A(0.2483) H61B(0.2091) H61C(0.1748) H71A(0.1218)
 H71B(0.104) H71C(0.1359) H81A(0.1803) H81B(0.2558) H81C(0.2216) H91A(0.3459)
 H91B(0.397) H91C(0.3598)
;

loop_
_space_group_symop_id
_space_group_symop_operation_xyz
1 'x, y, z'
2 '-x+1/2, y+1/2, -z+1/2'
3 '-x, -y, -z'
4 'x-1/2, -y-1/2, z-1/2'

loop_
_atom_site_label
_atom_site_type_symbol
_atom_site_fract_x
_atom_site_fract_y
_atom_site_fract_z
_atom_site_U_iso_or_equiv
_atom_site_adp_type
_atom_site_occupancy
_atom_site_symmetry_multiplicity
_atom_site_calc_flag
_atom_site_refinement_flags
_atom_site_disorder_assembly
_atom_site_disorder_group
C1 C 0.2301(3) 0.29148(13) 0.28513(13) 0.0341(6) Uani 1 1 d . . .
C2 C 0.1022(3) 0.27343(13) 0.29555(15) 0.0388(6) Uani 1 1 d . A .
C3 C 0.1510(3) 0.25012(13) 0.36239(15) 0.0388(6) Uani 1 1 d . . .
C4 C 0.2788(3) 0.26854(13) 0.35323(14) 0.0385(6) Uani 1 1 d . A .
C5 C 0.3259(5) 0.1246(2) 0.3009(2) 0.0705(13) Uani 1 1 d . . .
C6 C 0.3336(4) 0.1543(2) 0.2409(3) 0.0762(15) Uani 1 1 d . A .
C7 C 0.2128(5) 0.15543(16) 0.20341(18) 0.0679(13) Uani 1 1 d . . .
C8 C 0.1318(4) 0.12556(17) 0.2418(2) 0.0617(10) Uani 1 1 d . A .
C9 C 0.2020(5) 0.10673(16) 0.3007(2) 0.0632(11) Uani 1 1 d . A .
C11 C 0.2835(3) 0.32549(13) 0.23449(15) 0.0388(6) Uani 1 1 d . . .
C12 C 0.2086(3) 0.34284(15) 0.17635(16) 0.0441(7) Uani 1 1 d . . .
H12 H 0.1254 0.3309 0.1684 0.053 Uiso 1 1 calc R . .
C13 C 0.2589(4) 0.37786(18) 0.13084(18) 0.0587(9) Uani 1 1 d . . .
H13 H 0.2089 0.3896 0.0919 0.070 Uiso 1 1 calc R . .
C14 C 0.3817(4) 0.39594(16) 0.14159(19) 0.0578(10) Uani 1 1 d . . .
H14 H 0.4154 0.4204 0.1111 0.069 Uiso 1 1 calc R . .
C15 C 0.4528(4) 0.37646(18) 0.1992(2) 0.0569(9) Uani 1 1 d . . .
H15 H 0.5367 0.3873 0.2066 0.068 Uiso 1 1 calc R . .
C21 C -0.0219(3) 0.27150(14) 0.25985(16) 0.0428(7) Uani 1 1 d . . .
C22 C -0.1178(3) 0.2476(2) 0.29178(17) 0.0568(9) Uani 1 1 d . A .
H22 H -0.1009 0.2341 0.3355 0.068 Uiso 1 1 calc R . .
C23 C -0.2368(4) 0.2441(2) 0.2584(2) 0.0662(11) Uani 1 1 d . . .
H23 H -0.3002 0.2279 0.2797 0.079 Uiso 1 1 calc R A .
C24 C -0.2635(4) 0.2642(2) 0.1941(2) 0.0606(9) Uani 1 1 d . A .
H24 H -0.3444 0.2631 0.1715 0.073 Uiso 1 1 calc R . .
C25 C -0.1650(4) 0.2864(2) 0.1639(2) 0.0619(10) Uani 1 1 d . . .
H25 H -0.1811 0.2992 0.1198 0.074 Uiso 1 1 calc R A .
C31 C 0.1060(3) 0.23597(14) 0.42522(15) 0.0420(14) Uani 0.680(5) 1 d PG A 1
C32 C 0.1390(3) 0.18612(13) 0.46627(17) 0.0456(11) Uani 0.680(5) 1 d PG A 1
H32 H 0.2011 0.1595 0.4568 0.055 Uiso 0.680(5) 1 calc PR A 1
C33 C 0.0791(4) 0.17597(14) 0.52154(16) 0.0548(13) Uani 0.680(5) 1 d PG A 1
H33 H 0.1011 0.1426 0.5490 0.066 Uiso 0.680(5) 1 calc PR A 1
C34 C -0.0138(4) 0.21569(17) 0.53576(16) 0.0489(19) Uani 0.680(5) 1 d PG A 1
H34 H -0.0539 0.2089 0.5727 0.059 Uiso 0.680(5) 1 calc PR A 1
C35 C -0.0468(3) 0.26554(13) 0.49470(16) 0.0430(11) Uani 0.680(5) 1 d PG A 1
H35 H -0.1089 0.2921 0.5042 0.052 Uiso 0.680(5) 1 calc PR A 1
N3 N 0.0131(3) 0.27568(11) 0.43943(13) 0.0391(9) Uani 0.680(5) 1 d PG A 1
C31A C 0.0774(2) 0.2364(2) 0.4143(2) 0.025(2) Uani 0.320(5) 1 d PG A 2
C32A C -0.0097(3) 0.1898(3) 0.4141(3) 0.054(3) Uani 0.320(5) 1 d PG A 2
H32A H -0.0297 0.1657 0.3764 0.065 Uiso 0.320(5) 1 calc PR A 2
C33A C -0.0670(3) 0.1792(3) 0.4702(3) 0.063(3) Uani 0.320(5) 1 d PG A 2
H33A H -0.1252 0.1480 0.4700 0.076 Uiso 0.320(5) 1 calc PR A 2
C34A C -0.0371(4) 0.2152(3) 0.5265(3) 0.058(5) Uani 0.320(5) 1 d PG A 2
H34A H -0.0754 0.2081 0.5640 0.069 Uiso 0.320(5) 1 calc PR A 2
C35A C 0.0500(4) 0.2619(3) 0.5267(2) 0.058(3) Uani 0.320(5) 1 d PG A 2
H35A H 0.0700 0.2860 0.5644 0.069 Uiso 0.320(5) 1 calc PR A 2
N3A N 0.1072(3) 0.27249(17) 0.4706(2) 0.049(2) Uani 0.320(5) 1 d PG A 2
C41 C 0.3963(2) 0.26084(13) 0.39573(11) 0.0443(7) Uani 1 1 d G . .
C42 C 0.3922(2) 0.23618(13) 0.45748(11) 0.0419(7) Uani 1 1 d G A .
H42 H 0.3161 0.2264 0.4712 0.050 Uiso 1 1 calc R . .
C43 C 0.5006(4) 0.2262(2) 0.49824(18) 0.0571(9) Uani 1 1 d . . .
H43 H 0.4973 0.2095 0.5401 0.068 Uiso 1 1 calc R A .
C44 C 0.6144(4) 0.2397(2) 0.48036(19) 0.0630(10) Uani 1 1 d . A .
H44 H 0.6873 0.2322 0.5093 0.076 Uiso 1 1 calc R . .
C45 C 0.6189(4) 0.2646(2) 0.41819(19) 0.0671(11) Uani 1 1 d . . .
H45 H 0.6956 0.2734 0.4047 0.081 Uiso 1 1 calc R A .
C101 C 0.0010(5) 0.4481(2) 0.2473(2) 0.0669(11) Uani 1 1 d . . .
H10A H -0.0463 0.4652 0.2075 0.080 Uiso 1 1 calc R A .
H10B H 0.0154 0.4052 0.2392 0.080 Uiso 1 1 calc R . .
C102 C 0.1229(5) 0.48041(18) 0.2623(2) 0.0653(11) Uani 1 1 d . A .
H10C H 0.1656 0.4803 0.2233 0.078 Uiso 1 1 calc R . .
H10D H 0.1093 0.5225 0.2744 0.078 Uiso 1 1 calc R . .
C103 C 0.3142(4) 0.47712(19) 0.3322(2) 0.0636(11) Uani 1 1 d . A .
H10E H 0.3051 0.5179 0.3496 0.076 Uiso 1 1 calc R . .
H10F H 0.3556 0.4802 0.2930 0.076 Uiso 1 1 calc R . .
C104 C 0.3892(4) 0.4386(2) 0.3833(2) 0.0681(11) Uani 1 1 d . A .
H10G H 0.4052 0.3994 0.3640 0.082 Uiso 1 1 calc R . .
H10H H 0.4689 0.4581 0.3975 0.082 Uiso 1 1 calc R . .
C105 C 0.3958(5) 0.3995(3) 0.4922(3) 0.0775(13) Uani 1 1 d . A .
H10I H 0.4460 0.4290 0.5197 0.093 Uiso 1 1 calc R . .
H10J H 0.4517 0.3707 0.4754 0.093 Uiso 1 1 calc R . .
C106 C 0.3139(5) 0.3666(3) 0.5332(3) 0.0866(15) Uani 1 1 d . . .
H10K H 0.2748 0.3321 0.5087 0.104 Uiso 1 1 calc R A .
H10L H 0.3628 0.3515 0.5736 0.104 Uiso 1 1 calc R . .
C107 C 0.1494(6) 0.3838(3) 0.5958(3) 0.0900(16) Uani 1 1 d . . .
H10M H 0.1962 0.3843 0.6401 0.108 Uiso 1 1 calc R A .
H10N H 0.1245 0.3421 0.5845 0.108 Uiso 1 1 calc R . .
C108 C 0.0365(6) 0.4247(3) 0.5922(2) 0.0904(17) Uani 1 1 d . A .
H10O H -0.0063 0.4180 0.6305 0.108 Uiso 1 1 calc R . .
H10P H 0.0613 0.4672 0.5916 0.108 Uiso 1 1 calc R . .
C109 C -0.1445(5) 0.4495(3) 0.5232(3) 0.0902(16) Uani 1 1 d D . .
H10X H -0.1154 0.4906 0.5161 0.108 Uiso 0.78 1 calc PR B 1
H10Y H -0.1858 0.4502 0.5626 0.108 Uiso 0.78 1 calc PR B 1
H10Q H -0.1305 0.4864 0.4987 0.108 Uiso 0.22 1 d PR B 2
H10R H -0.1837 0.4584 0.5623 0.108 Uiso 0.22 1 d PR B 2
C110 C -0.2365(5) 0.4312(3) 0.4648(3) 0.0725(16) Uani 0.78 1 d PDU A 1
H11A H -0.2766 0.3933 0.4744 0.087 Uiso 0.78 1 calc PR A 1
H11B H -0.3004 0.4624 0.4558 0.087 Uiso 0.78 1 calc PR A 1
C210 C -0.196(2) 0.4006(7) 0.4730(5) 0.106(7) Uani 0.22 1 d PDU A 2
H21X H -0.1518 0.3623 0.4825 0.127 Uiso 0.22 1 calc PR A 2
H21Y H -0.2839 0.3940 0.4743 0.127 Uiso 0.22 1 calc PR A 2
C111 C -0.2520(5) 0.4351(3) 0.3476(3) 0.0722(15) Uani 0.78 1 d PDU A 1
H11C H -0.2771 0.4776 0.3447 0.087 Uiso 0.78 1 calc PR A 1
H11D H -0.3265 0.4101 0.3439 0.087 Uiso 0.78 1 calc PR A 1
C211 C -0.228(3) 0.3932(12) 0.3530(5) 0.097(7) Uani 0.22 1 d PDU A 2
H21C H -0.3183 0.3973 0.3477 0.117 Uiso 0.22 1 calc PR A 2
H21D H -0.2078 0.3501 0.3569 0.117 Uiso 0.22 1 calc PR A 2
C112 C -0.1784(4) 0.4201(3) 0.2926(3) 0.0787(13) Uani 1 1 d D . .
H11E H -0.1594 0.3768 0.2934 0.094 Uiso 0.78 1 calc PR A 1
H11F H -0.2270 0.4296 0.2500 0.094 Uiso 0.78 1 calc PR A 1
H11X H -0.1689 0.3878 0.2610 0.094 Uiso 0.22 1 d PR A 2
H11Y H -0.2441 0.4467 0.2718 0.094 Uiso 0.22 1 d PR A 2
N1 N 0.4061(3) 0.34204(14) 0.24583(15) 0.0535(7) Uani 1 1 d . . .
N2 N -0.0465(3) 0.29015(16) 0.19570(19) 0.0610(8) Uani 1 1 d . A .
N42 N 0.5100(4) 0.27648(19) 0.37606(17) 0.0675(9) Uani 1 1 d . A .
Fe1 Fe 0.21362(4) 0.200384(19) 0.29104(2) 0.03347(15) Uani 1 1 d . A .
K1 K 0.07813(8) 0.39197(4) 0.40814(4) 0.0574(2) Uani 1 1 d . A .
O1 O -0.0670(3) 0.45395(16) 0.30062(16) 0.0747(9) Uani 1 1 d . A .
O2 O 0.1970(3) 0.44995(11) 0.31590(14) 0.0591(7) Uani 1 1 d . . .
O3 O 0.3263(3) 0.42949(17) 0.43902(16) 0.0748(8) Uani 1 1 d . . .
O4 O 0.2217(4) 0.40747(16) 0.54927(17) 0.0845(10) Uani 1 1 d . A .
O5 O -0.0409(4) 0.41008(14) 0.53421(17) 0.0763(9) Uani 1 1 d . A .
O6 O -0.1753(3) 0.42378(18) 0.40966(19) 0.0798(9) Uani 1 1 d D . .
C51 C 0.4328(8) 0.1122(3) 0.3540(4) 0.162(5) Uani 1 1 d . A .
H51A H 0.5076 0.1296 0.3415 0.243 Uiso 1 1 calc R . .
H51B H 0.4434 0.0689 0.3597 0.243 Uiso 1 1 calc R . .
H51C H 0.4164 0.1301 0.3951 0.243 Uiso 1 1 calc R . .
C61 C 0.4451(7) 0.1836(3) 0.2160(5) 0.165(5) Uani 1 1 d . . .
H61A H 0.5178 0.1779 0.2483 0.247 Uiso 1 1 calc R A .
H61B H 0.4298 0.2264 0.2091 0.247 Uiso 1 1 calc R . .
H61C H 0.4583 0.1649 0.1748 0.247 Uiso 1 1 calc R . .
C71 C 0.1760(10) 0.1821(3) 0.1351(2) 0.140(4) Uani 1 1 d . A .
H71A H 0.0881 0.1765 0.1218 0.210 Uiso 1 1 calc R . .
H71B H 0.2213 0.1619 0.1040 0.210 Uiso 1 1 calc R . .
H71C H 0.1952 0.2249 0.1359 0.210 Uiso 1 1 calc R . .
C81 C -0.0066(6) 0.1129(3) 0.2232(4) 0.121(3) Uani 1 1 d . . .
H81A H -0.0350 0.1303 0.1803 0.181 Uiso 1 1 calc R A .
H81B H -0.0518 0.1308 0.2558 0.181 Uiso 1 1 calc R . .
H81C H -0.0205 0.0696 0.2216 0.181 Uiso 1 1 calc R . .
C91 C 0.1590(10) 0.0698(2) 0.3559(3) 0.133(3) Uani 1 1 d . . .
H91A H 0.0708 0.0626 0.3459 0.199 Uiso 1 1 calc R A .
H91B H 0.1763 0.0918 0.3970 0.199 Uiso 1 1 calc R . .
H91C H 0.2023 0.0315 0.3598 0.199 Uiso 1 1 calc R . .

loop_
_atom_site_aniso_label
_atom_site_aniso_U_11
_atom_site_aniso_U_22
_atom_site_aniso_U_33
_atom_site_aniso_U_23
_atom_site_aniso_U_13
_atom_site_aniso_U_12
C1 0.0427(15) 0.0317(13) 0.0284(13) -0.0021(10) 0.0068(11) -0.0044(11)
C2 0.0494(17) 0.0294(13) 0.0408(15) 0.0002(11) 0.0170(13) 0.0017(11)
C3 0.0507(17) 0.0312(13) 0.0364(14) -0.0023(11) 0.0132(12) -0.0002(11)
C4 0.0509(17) 0.0355(14) 0.0304(13) -0.0061(11) 0.0102(12) -0.0034(12)
C5 0.076(3) 0.051(2) 0.077(3) -0.028(2) -0.015(2) 0.030(2)
C6 0.073(3) 0.051(2) 0.115(4) -0.043(2) 0.051(3) -0.0122(19)
C7 0.132(4) 0.0342(17) 0.0381(17) -0.0092(13) 0.014(2) 0.006(2)
C8 0.055(2) 0.0390(17) 0.087(3) -0.0293(18) -0.0022(19) -0.0008(15)
C9 0.114(4) 0.0288(16) 0.052(2) -0.0039(14) 0.033(2) 0.0064(17)
C11 0.0528(17) 0.0296(13) 0.0369(14) -0.0053(11) 0.0165(12) 0.0001(12)
C12 0.0538(18) 0.0419(16) 0.0383(15) 0.0046(12) 0.0126(13) 0.0001(13)
C13 0.085(3) 0.053(2) 0.0413(17) 0.0080(15) 0.0189(17) 0.0098(19)
C14 0.085(3) 0.0438(18) 0.053(2) -0.0018(15) 0.0396(19) -0.0055(17)
C15 0.061(2) 0.055(2) 0.062(2) -0.0065(17) 0.0300(18) -0.0143(16)
C21 0.0481(17) 0.0379(15) 0.0443(16) -0.0070(12) 0.0133(13) 0.0025(12)
C22 0.0474(19) 0.088(3) 0.0351(16) -0.0080(16) 0.0070(14) -0.0160(18)
C23 0.049(2) 0.101(3) 0.049(2) -0.010(2) 0.0071(16) -0.015(2)
C24 0.051(2) 0.080(3) 0.050(2) -0.0096(18) 0.0038(16) -0.0018(18)
C25 0.061(2) 0.063(2) 0.063(2) 0.0114(19) 0.0137(19) 0.0113(18)
C31 0.053(3) 0.036(3) 0.035(2) -0.004(2) -0.002(2) -0.005(2)
C32 0.056(3) 0.041(2) 0.041(2) 0.0061(19) 0.009(2) 0.002(2)
C33 0.066(3) 0.051(3) 0.049(3) 0.012(2) 0.012(2) 0.001(2)
C34 0.056(3) 0.057(5) 0.036(3) 0.004(3) 0.014(3) -0.008(3)
C35 0.047(3) 0.042(2) 0.041(2) -0.0068(19) 0.013(2) -0.0057(19)
N3 0.049(2) 0.0338(18) 0.0367(19) -0.0052(14) 0.0132(17) -0.0043(15)
C31A 0.017(4) 0.030(5) 0.030(5) 0.004(4) 0.004(3) 0.005(3)
C32A 0.061(7) 0.049(6) 0.054(6) -0.005(5) 0.014(5) -0.004(5)
C33A 0.071(8) 0.053(7) 0.072(8) 0.007(6) 0.031(6) -0.002(6)
C34A 0.074(10) 0.053(11) 0.054(8) 0.010(8) 0.033(8) 0.010(7)
C35A 0.087(9) 0.049(6) 0.042(6) 0.009(5) 0.029(6) 0.018(6)
N3A 0.078(7) 0.044(5) 0.025(4) -0.004(3) 0.013(4) -0.001(4)
C41 0.0578(19) 0.0426(16) 0.0331(14) -0.0102(12) 0.0083(13) -0.0001(13)
C42 0.0373(15) 0.0574(18) 0.0306(13) -0.0031(12) 0.0036(11) 0.0064(13)
C43 0.057(2) 0.077(3) 0.0361(16) -0.0032(16) 0.0026(14) 0.0122(18)
C44 0.054(2) 0.091(3) 0.0433(18) -0.0111(19) 0.0043(16) 0.004(2)
C45 0.066(3) 0.092(3) 0.0428(19) -0.0115(19) 0.0049(17) -0.007(2)
C101 0.086(3) 0.059(2) 0.056(2) -0.0001(18) 0.012(2) 0.006(2)
C102 0.100(3) 0.0461(19) 0.054(2) 0.0054(16) 0.025(2) 0.002(2)
C103 0.066(2) 0.056(2) 0.077(3) -0.0146(19) 0.039(2) -0.0157(18)
C104 0.051(2) 0.075(3) 0.083(3) -0.020(2) 0.028(2) -0.0069(19)
C105 0.069(3) 0.089(3) 0.071(3) -0.021(2) 0.000(2) 0.016(2)
C106 0.088(4) 0.085(3) 0.084(3) -0.001(3) 0.002(3) 0.022(3)
C107 0.114(4) 0.086(4) 0.072(3) 0.014(3) 0.022(3) 0.008(3)
C108 0.150(5) 0.075(3) 0.054(2) -0.001(2) 0.044(3) 0.016(3)
C109 0.106(4) 0.088(4) 0.083(3) -0.026(3) 0.039(3) 0.008(3)
C110 0.054(3) 0.072(4) 0.098(4) 0.004(3) 0.033(3) 0.014(3)
C210 0.099(14) 0.111(15) 0.113(15) 0.012(13) 0.033(12) 0.066(12)
C111 0.059(3) 0.081(4) 0.075(4) -0.022(3) 0.004(3) -0.001(3)
C211 0.087(13) 0.099(14) 0.115(14) -0.037(13) 0.042(11) -0.049(12)
C112 0.062(3) 0.088(3) 0.084(3) -0.023(3) 0.001(2) -0.003(2)
N1 0.0590(18) 0.0527(16) 0.0525(16) -0.0014(13) 0.0210(14) -0.0108(13)
N2 0.0552(19) 0.0597(19) 0.070(2) 0.0201(16) 0.0163(16) 0.0072(14)
N42 0.078(2) 0.077(2) 0.0474(17) -0.0106(16) 0.0083(16) -0.0117(19)
Fe1 0.0423(3) 0.0283(2) 0.0305(2) -0.00320(15) 0.00733(18) 0.00046(16)
K1 0.0605(5) 0.0491(4) 0.0669(5) 0.0151(3) 0.0236(4) -0.0057(3)
O1 0.0717(19) 0.087(2) 0.0665(18) -0.0265(16) 0.0139(14) -0.0030(16)
O2 0.0738(17) 0.0438(13) 0.0654(16) 0.0041(11) 0.0298(13) -0.0069(11)
O3 0.0610(17) 0.098(2) 0.0689(18) -0.0010(17) 0.0203(14) 0.0105(16)
O4 0.127(3) 0.0679(19) 0.0650(18) 0.0053(15) 0.0363(19) 0.0143(19)
O5 0.103(2) 0.0555(16) 0.074(2) -0.0090(14) 0.0274(18) 0.0008(16)
O6 0.0577(17) 0.096(2) 0.089(2) -0.0136(19) 0.0201(16) 0.0001(16)
C51 0.175(8) 0.114(5) 0.164(7) -0.076(5) -0.096(6) 0.102(6)
C61 0.131(6) 0.112(5) 0.286(12) -0.121(7) 0.152(7) -0.057(4)
C71 0.314(12) 0.065(3) 0.040(2) -0.009(2) 0.024(4) 0.028(5)
C81 0.074(3) 0.093(4) 0.188(8) -0.078(5) -0.011(4) -0.008(3)
C91 0.274(10) 0.038(2) 0.108(5) 0.002(3) 0.102(6) -0.007(4)

loop_
_atom_type_symbol
_atom_type_description
_atom_type_scat_dispersion_real
_atom_type_scat_dispersion_imag
_atom_type_scat_source
C C 0.0181 0.0091 'International Tables Vol C Tables 4.2.6.8 and 6.1.1.4'
H H 0.0000 0.0000 'International Tables Vol C Tables 4.2.6.8 and 6.1.1.4'
N N 0.0311 0.0180 'International Tables Vol C Tables 4.2.6.8 and 6.1.1.4'
Fe Fe -1.1336 3.1974 'International Tables Vol C Tables 4.2.6.8 and 6.1.1.4'
K K 0.3868 1.0657 'International Tables Vol C Tables 4.2.6.8 and 6.1.1.4'
O O 0.0492 0.0322 'International Tables Vol C Tables 4.2.6.8 and 6.1.1.4'

loop_
_exptl_crystal_face_index_h
_exptl_crystal_face_index_k
_exptl_crystal_face_index_l
_exptl_crystal_face_perp_dist
_exptl_oxdiff_crystal_face_indexfrac_h
_exptl_oxdiff_crystal_face_indexfrac_k
_exptl_oxdiff_crystal_face_indexfrac_l
_exptl_oxdiff_crystal_face_x
_exptl_oxdiff_crystal_face_y
_exptl_oxdiff_crystal_face_z
-4 -12 0 0.1557 -3.9994 -11.9984 0.0079 -0.5466 -0.6117 -0.6083
-6 1 7 0.1473 -5.9980 1.0059 7.0001 -0.6489 0.4589 -0.5256
1 3 12 0.1938 1.0022 3.0079 12.0002 -0.5952 0.4747 0.6077
-3 9 -8 0.1810 -3.0014 8.9944 -8.0079 0.6444 0.4529 -0.6453
6 0 5 0.1989 6.0004 0.0023 5.0014 -0.0514 -0.0745 0.9876
7 -1 -1 0.1503 6.9991 -1.0019 -0.9989 0.3252 -0.3328 0.8864
0 -14 0 0.1722 0.0002 -13.9991 0.0096 -0.4406 -0.8759 -0.0892
3 -8 9 0.1713 3.0016 -7.9938 9.0074 -0.6739 -0.3635 0.6897
-4 -8 -6 0.1764 -4.0006 -8.0028 -5.9959 -0.0548 -0.5224 -0.8106
-6 4 -2 0.1539 -5.9998 3.9995 -2.0036 -0.0056 0.4053 -0.8482
5 9 -5 0.2029 4.9984 8.9950 -5.0067 0.7994 0.2552 0.5323
-5 -9 6 0.1517 -4.9982 -8.9943 6.0069 -0.8604 -0.2284 -0.4943
3 -10 7 0.1600 3.0012 -9.9951 7.0084 -0.6148 -0.5423 0.6010
3 -4 -12 0.2017 2.9974 -4.0085 -11.9992 0.7327 -0.6764 -0.0822
-2 -1 -12 0.1948 -2.0021 -1.0078 -12.0017 0.6159 -0.3148 -0.7279
5 -10 0 0.1836 4.9996 -10.0003 0.0073 -0.1034 -0.7995 0.6011
-1 -13 -5 0.1504 -1.0007 -13.0024 -4.9921 -0.1464 -0.9127 -0.4056
5 6 6 0.1876 5.0006 6.0028 5.9974 0.0341 0.3625 0.9308
0 13 5 0.1856 0.0008 13.0026 4.9920 0.1042 0.9475 0.2726

loop_
_geom_angle_atom_site_label_1
_geom_angle_atom_site_label_2
_geom_angle_atom_site_label_3
_geom_angle
C2 C1 C4 89.6(2)
C2 C1 Fe1 68.54(15)
C4 C1 Fe1 68.51(16)
C11 C1 C2 135.1(3)
C11 C1 C4 134.6(3)
C11 C1 Fe1 126.8(2)
C1 C2 Fe1 68.19(16)
C1 C2 K1 92.94(17)
C3 C2 C1 90.1(2)
C3 C2 Fe1 68.12(16)
C3 C2 K1 72.89(15)
C21 C2 C1 139.7(3)
C21 C2 C3 130.1(3)
C21 C2 Fe1 118.6(2)
C21 C2 K1 101.68(18)
Fe1 C2 K1 136.09(14)
C2 C3 C4 90.6(2)
C2 C3 Fe1 68.76(16)
C2 C3 K1 82.35(16)
C4 C3 Fe1 68.93(16)
C4 C3 K1 92.40(17)
C31 C3 C2 139.1(3)
C31 C3 C4 126.9(3)
C31 C3 Fe1 134.7(2)
C31 C3 K1 80.55(16)
C31A C3 C2 125.5(3)
C31A C3 C4 140.6(3)
C31A C3 C31 14.06(19)
C31A C3 Fe1 133.9(3)
C31A C3 K1 79.4(2)
Fe1 C3 K1 144.73(13)
C1 C4 Fe1 67.87(15)
C3 C4 C1 89.6(2)
C3 C4 Fe1 67.99(16)
C41 C4 C1 139.3(3)
C41 C4 C3 130.9(3)
C41 C4 Fe1 119.3(2)
C6 C5 C9 107.6(4)
C6 C5 Fe1 69.1(2)
C6 C5 C51 125.6(7)
C9 C5 Fe1 70.8(2)
C9 C5 C51 126.8(7)
C51 C5 Fe1 127.3(3)
C5 C6 C7 108.3(4)
C5 C6 Fe1 70.9(2)
C5 C6 C61 129.5(7)
C7 C6 Fe1 69.7(2)
C7 C6 C61 122.1(7)
C61 C6 Fe1 123.5(3)
C6 C7 Fe1 69.4(2)
C6 C7 C71 127.3(6)
C8 C7 C6 107.0(4)
C8 C7 Fe1 70.6(2)
C8 C7 C71 125.7(6)
C71 C7 Fe1 125.9(3)
C7 C8 Fe1 68.9(2)
C7 C8 C81 127.9(5)
C9 C8 C7 107.8(4)
C9 C8 Fe1 70.8(2)
C9 C8 C81 124.3(5)
C81 C8 Fe1 127.6(3)
C5 C9 Fe1 69.6(2)
C5 C9 C91 123.0(6)
C8 C9 C5 109.3(4)
C8 C9 Fe1 69.9(2)
C8 C9 C91 127.7(6)
C91 C9 Fe1 129.2(3)
C12 C11 C1 120.0(3)
N1 C11 C1 119.4(3)
N1 C11 C12 120.6(3)
C13 C12 C11 119.1(3)
C12 C13 C14 121.4(4)
C15 C14 C13 117.3(3)
N1 C15 C14 123.1(4)
C22 C21 C2 118.6(3)
N2 C21 C2 121.4(3)
N2 C21 C22 119.9(3)
C23 C22 C21 119.9(4)
C24 C23 C22 120.7(4)
C23 C24 C25 117.4(4)
N2 C25 C24 123.0(4)
C3 C31 K1 74.73(16)
C32 C31 C3 127.0(2)
C32 C31 N3 120.0
C32 C31 K1 148.40(14)
N3 C31 C3 112.8(2)
N3 C31 K1 49.00(11)
C33 C32 C31 120.0
C32 C33 C34 120.0
C33 C34 C35 120.0
N3 C35 C34 120.0
C31 N3 K1 108.50(14)
C35 N3 C31 120.0
C35 N3 K1 119.96(15)
C3 C31A K1 76.2(2)
C32A C31A C3 126.6(2)
C32A C31A N3A 120.0
C32A C31A K1 137.71(9)
N3A C31A C3 113.3(2)
N3A C31A K1 57.38(17)
C31A C32A C33A 120.0
C34A C33A C32A 120.0
C35A C34A C33A 120.0
C34A C35A N3A 120.0
C31A N3A K1 98.9(2)
C35A N3A C31A 120.0
C35A N3A K1 118.33(14)
C42 C41 C4 116.99(16)
C42 C41 N42 120.2(2)
N42 C41 C4 122.8(3)
C43 C42 C41 119.0(2)
C42 C43 C44 122.7(4)
C43 C44 C45 118.5(4)
N42 C45 C44 120.3(4)
C102 C101 K1 83.5(2)
O1 C101 C102 110.2(4)
O1 C101 K1 52.3(2)
O2 C102 C101 108.7(3)
O2 C103 C104 108.2(3)
O3 C104 C103 111.2(3)
O3 C105 C106 111.4(4)
C105 C106 K1 86.9(3)
O4 C106 C105 108.5(5)
O4 C106 K1 65.6(3)
O4 C107 C108 105.8(4)
O5 C108 C107 107.1(4)
C110 C109 C210 31.0(8)
O5 C109 C110 112.9(4)
O5 C109 C210 83.2(10)
O6 C110 C109 109.3(4)
O6 C210 C109 105.3(8)
O6 C111 C112 108.4(4)
C112 C211 K1 80.0(10)
O6 C211 C112 109.2(8)
O6 C211 K1 56.6(11)
C111 C112 C211 36.9(12)
C111 C112 K1 89.7(3)
C211 C112 K1 74.0(11)
O1 C112 C111 109.6(4)
O1 C112 C211 120.4(7)
O1 C112 K1 54.3(2)
C15 N1 C11 118.5(3)
C25 N2 C21 119.1(3)
C45 N42 C41 119.3(3)
C1 Fe1 C2 43.27(12)
C1 Fe1 C4 43.62(11)
C1 Fe1 C5 138.95(18)
C1 Fe1 C6 113.36(16)
C1 Fe1 C7 114.76(14)
C1 Fe1 C8 143.06(16)
C1 Fe1 C9 177.62(16)
C2 Fe1 C4 62.78(13)
C2 Fe1 C5 171.68(17)
C2 Fe1 C6 148.0(2)
C2 Fe1 C7 119.71(16)
C2 Fe1 C8 115.83(15)
C2 Fe1 C9 137.73(16)
C3 Fe1 C1 62.93(12)
C3 Fe1 C2 43.12(12)
C3 Fe1 C4 43.08(12)
C3 Fe1 C5 128.68(17)
C3 Fe1 C6 159.79(19)
C3 Fe1 C7 159.27(19)
C3 Fe1 C8 128.21(16)
C3 Fe1 C9 116.11(14)
C4 Fe1 C5 112.81(15)
C4 Fe1 C6 119.38(16)
C4 Fe1 C7 149.85(17)
C4 Fe1 C8 169.63(16)
C4 Fe1 C9 134.11(15)
C5 Fe1 C8 67.09(17)
C5 Fe1 C9 39.6(2)
C6 Fe1 C5 40.0(2)
C6 Fe1 C7 40.9(2)
C6 Fe1 C8 67.74(17)
C6 Fe1 C9 66.71(18)
C7 Fe1 C5 67.86(18)
C7 Fe1 C8 40.44(19)
C7 Fe1 C9 66.97(15)
C8 Fe1 C9 39.31(18)
C3 K1 C31A 24.49(8)
C3 K1 C106 82.79(11)
N3 K1 C3 44.26(8)
N3 K1 C31A 20.07(8)
N3 K1 N3A 22.71(9)
N3 K1 C106 82.22(13)
N3 K1 C211 79.1(4)
N3 K1 O1 119.26(10)
N3 K1 O3 119.41(10)
N3 K1 O4 89.96(9)
N3 K1 O5 76.95(8)
N3 K1 O6 86.90(10)
N3A K1 C3 43.45(9)
N3A K1 C31A 23.8
N3A K1 C106 60.04(14)
N3A K1 C211 101.2(4)
N3A K1 O4 71.56(11)
N3A K1 O5 77.51(9)
C106 K1 C31A 79.29(12)
C211 K1 C3 100.0(5)
C211 K1 C31A 90.7(5)
C211 K1 C106 149.3(2)
O1 K1 C3 110.72(9)
O1 K1 C31A 120.03(9)
O1 K1 N3A 141.08(11)
O1 K1 C106 158.44(13)
O1 K1 C211 47.6(3)
O1 K1 O4 144.32(9)
O1 K1 O5 109.19(10)
O2 K1 C3 95.13(8)
O2 K1 N3 138.80(8)
O2 K1 C31A 119.61(9)
O2 K1 N3A 133.30(8)
O2 K1 C106 102.29(13)
O2 K1 C211 107.8(2)
O2 K1 O1 60.97(9)
O2 K1 O3 59.12(10)
O2 K1 O4 111.21(10)
O2 K1 O5 144.16(9)
O2 K1 O6 116.27(11)
O3 K1 C3 94.51(9)
O3 K1 C31A 107.03(9)
O3 K1 N3A 97.17(10)
O3 K1 C106 43.93(13)
O3 K1 C211 161.5(4)
O3 K1 O1 116.19(10)
O3 K1 O4 54.20(10)
O3 K1 O5 106.20(10)
O3 K1 O6 145.72(11)
O4 K1 C3 104.53(9)
O4 K1 C31A 94.56(9)
O4 K1 C106 24.64(11)
O4 K1 C211 131.1(2)
O5 K1 C3 119.62(8)
O5 K1 C31A 95.50(9)
O5 K1 C106 75.77(12)
O5 K1 C211 76.4(2)
O5 K1 O4 54.72(10)
O6 K1 C3 119.60(10)
O6 K1 C31A 103.77(9)
O6 K1 N3A 105.23(10)
O6 K1 C106 131.41(13)
O6 K1 C211 24.1(3)
O6 K1 O1 57.34(10)
O6 K1 O4 109.02(11)
O6 K1 O5 55.64(11)
C101 O1 C112 113.5(3)
C101 O1 K1 104.8(3)
C112 O1 K1 102.1(3)
C102 O2 K1 118.3(2)
C103 O2 C102 112.1(3)
C103 O2 K1 122.3(2)
C104 O3 K1 114.6(3)
C105 O3 C104 114.8(4)
C105 O3 K1 115.7(3)
C106 O4 K1 89.8(3)
C107 O4 C106 113.5(4)
C107 O4 K1 109.1(4)
C108 O5 C109 111.6(4)
C108 O5 K1 117.9(3)
C109 O5 K1 111.5(3)
C110 O6 C210 33.3(9)
C110 O6 C111 114.0(4)
C110 O6 K1 127.6(3)
C210 O6 C111 135.4(10)
C210 O6 K1 101.2(11)
C111 O6 K1 118.4(3)
C211 O6 C110 122.6(9)
C211 O6 C210 118.6(8)
C211 O6 C111 39.7(13)
C211 O6 K1 99.3(14)

loop_
_geom_bond_atom_site_label_1
_geom_bond_atom_site_label_2
_geom_bond_distance
C1 C2 1.483(4)
C1 C4 1.496(4)
C1 C11 1.453(4)
C1 Fe1 2.009(3)
C2 C3 1.477(4)
C2 C21 1.434(5)
C2 Fe1 2.014(3)
C2 K1 3.493(3)
C3 C4 1.477(4)
C3 C31 1.460(4)
C3 C31A 1.438(4)
C3 Fe1 2.005(3)
C3 K1 3.369(3)
C4 C41 1.444(4)
C4 Fe1 2.018(3)
C5 C6 1.395(8)
C5 C9 1.396(7)
C5 Fe1 2.051(4)
C5 C51 1.493(7)
C6 C7 1.418(7)
C6 Fe1 2.028(4)
C6 C61 1.514(7)
C7 C8 1.413(7)
C7 Fe1 2.032(3)
C7 C71 1.506(6)
C8 C9 1.386(6)
C8 Fe1 2.055(3)
C8 C81 1.518(7)
C9 Fe1 2.067(4)
C9 C91 1.508(6)
C11 C12 1.388(5)
C11 N1 1.364(4)
C12 C13 1.371(5)
C13 C14 1.375(6)
C14 C15 1.374(6)
C15 N1 1.362(5)
C21 C22 1.401(5)
C21 N2 1.355(5)
C22 C23 1.371(5)
C23 C24 1.371(6)
C24 C25 1.390(6)
C25 N2 1.355(6)
C31 C32 1.3900
C31 N3 1.3900
C31 K1 3.445(3)
C32 C33 1.3900
C33 C34 1.3900
C34 C35 1.3900
C35 N3 1.3900
N3 K1 2.741(3)
C31A C32A 1.3900
C31A N3A 1.3900
C31A K1 3.410(5)
C32A C33A 1.3900
C33A C34A 1.3900
C34A C35A 1.3900
C35A N3A 1.3900
N3A K1 2.907(4)
C41 C42 1.3717
C41 N42 1.389(4)
C42 C43 1.356(4)
C43 C44 1.364(6)
C44 C45 1.382(6)
C45 N42 1.381(6)
C101 C102 1.491(7)
C101 K1 3.479(4)
C101 O1 1.397(5)
C102 O2 1.424(5)
C103 C104 1.487(7)
C103 O2 1.399(5)
C104 O3 1.413(5)
C105 C106 1.485(8)
C105 O3 1.391(6)
C106 K1 3.385(6)
C106 O4 1.411(6)
C107 C108 1.508(8)
C107 O4 1.407(7)
C108 O5 1.384(7)
C109 C110 1.493(7)
C109 C210 1.528(10)
C109 O5 1.408(7)
C110 O6 1.388(7)
C210 O6 1.428(10)
C111 C112 1.495(6)
C111 O6 1.431(7)
C211 C112 1.524(10)
C211 K1 3.35(3)
C211 O6 1.385(9)
C112 K1 3.430(5)
C112 O1 1.406(6)
K1 O1 2.849(4)
K1 O2 2.729(3)
K1 O3 2.795(3)
K1 O4 3.082(4)
K1 O5 3.048(3)
K1 O6 2.834(3)

loop_
_platon_squeeze_void_nr
_platon_squeeze_void_average_x
_platon_squeeze_void_average_y
_platon_squeeze_void_average_z
_platon_squeeze_void_volume
_platon_squeeze_void_count_electrons
_platon_squeeze_void_content
1 -0.010 0.500 0.000 374 91 ' '
2 -0.008 0.000 0.500 374 91 ' '
